data_2210948
loop_
_publ_author_name
'Fa-Qian Liu'
'Hong-Na Chen'
'Juan Su'
'Wei Li'
'Rong-Xun Li'

_publ_section_title Tetrakis(1-ethyl-1<i>H</i>-imidazole-\k<i>N</i>^3^)diisothiocyanatocobalt(II)
_journal_coeditor_code CV2130
_journal_issue 11
_journal_name_full 'Acta Crystallographica Section E'
_journal_page_first m2881
_journal_page_last m2882
_journal_paper_doi 10.1107/S1600536806040554
_journal_volume 62
_journal_year 2006
_chemical_formula_iupac '[Co (C5 H8 N2)4 (N C S)2]'
_chemical_formula_moiety 'C22 H32 Co N10 S2'
_chemical_formula_sum 'C22 H32 Co N10 S2'
_chemical_formula_weight 559.65
_chemical_name_systematic
;
 ?
;
_space_group_IT_number 61
_symmetry_cell_setting orthorhombic
_symmetry_space_group_name_Hall '-P 2ac 2ab'
_symmetry_space_group_name_H-M 'P b c a'
_atom_sites_solution_hydrogens geom
_atom_sites_solution_primary direct
_atom_sites_solution_secondary difmap
_audit_creation_method SHELXL-97
_cell_angle_alpha 90.00
_cell_angle_beta 90.00
_cell_angle_gamma 90.00
_cell_formula_units_Z 8
_cell_length_a 16.096(3)
_cell_length_b 17.769(4)
_cell_length_c 19.759(4)
_cell_measurement_reflns_used 25
_cell_measurement_temperature 293(2)
_cell_measurement_theta_max 14
_cell_measurement_theta_min 4
_cell_volume 5651(2)
_computing_cell_refinement 'CAD-4 Software'
_computing_data_collection 'CAD-4 Software (Enraf-Nonius, 1989)'
_computing_data_reduction 'NRCVAX (Gabe <i>et al.</i>,  1989)'
_computing_molecular_graphics 'SHELXTL-PC (Sheldrick, 1990)'
_computing_publication_material 'WinGX (Farrugia, 1999)'
_computing_structure_refinement 'SHELXL-97 (Sheldrick, 1997)'
_computing_structure_solution 'SHELXS-97 (Sheldrick, 1997)'
_diffrn_ambient_temperature 293(2)
_diffrn_measured_fraction_theta_full 1.000
_diffrn_measured_fraction_theta_max 1.000
_diffrn_measurement_device_type 'Enraf-Nonius CAD-4 diffractometer'
_diffrn_measurement_method 'omega scans'
_diffrn_radiation_monochromator graphite
_diffrn_radiation_source 'fine-focus sealed tube'
_diffrn_radiation_type MoK\a
_diffrn_radiation_wavelength 0.71073
_diffrn_reflns_av_R_equivalents 0.0203
_diffrn_reflns_av_sigmaI/netI 0.1311
_diffrn_reflns_limit_h_max 19
_diffrn_reflns_limit_h_min 0
_diffrn_reflns_limit_k_max 21
_diffrn_reflns_limit_k_min 0
_diffrn_reflns_limit_l_max 24
_diffrn_reflns_limit_l_min 0
_diffrn_reflns_number 5632
_diffrn_reflns_theta_full 25.97
_diffrn_reflns_theta_max 25.97
_diffrn_reflns_theta_min 1.99
_diffrn_standards_decay_% 0
_diffrn_standards_interval_count 100
_diffrn_standards_number 3
_exptl_absorpt_coefficient_mu 0.785
_exptl_absorpt_correction_T_max 0.9236
_exptl_absorpt_correction_T_min 0.8275
_exptl_absorpt_correction_type multi-scan
_exptl_absorpt_process_details '(SADABS; Sheldrick, 1996)'
_exptl_crystal_colour pink
_exptl_crystal_density_diffrn 1.316
_exptl_crystal_density_method 'not measured'
_exptl_crystal_description block
_exptl_crystal_F_000 2344
_exptl_crystal_size_max 0.30
_exptl_crystal_size_mid 0.20
_exptl_crystal_size_min 0.10
_refine_diff_density_max 0.618
_refine_diff_density_min -0.421
_refine_ls_extinction_coef 0.0016(2)
_refine_ls_extinction_expression Fc^*^=kFc[1+0.001xFc^2^\l^3^/sin(2\q)]^-1/4^
_refine_ls_extinction_method SHELXL97
_refine_ls_goodness_of_fit_ref 1.009
_refine_ls_hydrogen_treatment constr
_refine_ls_matrix_type full
_refine_ls_number_parameters 321
_refine_ls_number_reflns 5531
_refine_ls_number_restraints 0
_refine_ls_restrained_S_all 1.009
_refine_ls_R_factor_all 0.1772
_refine_ls_R_factor_gt 0.0777
_refine_ls_shift/su_max 0.000
_refine_ls_shift/su_mean 0.000
_refine_ls_structure_factor_coef Fsqd
_refine_ls_weighting_details 'calc w=1/[\s^2^(Fo^2^)+(0.0702P)^2^] where P=(Fo^2^+2Fc^2^)/3'
_refine_ls_weighting_scheme calc
_refine_ls_wR_factor_gt 0.1542
_refine_ls_wR_factor_ref 0.1947
_reflns_number_gt 2610
_reflns_number_total 5531
_reflns_threshold_expression I>2\s(I)
_cod_data_source_file cv2130.cif
_cod_data_source_block I
_cod_depositor_comments
;
The following automatic conversions were performed:
'_symmetry_cell_setting' value 'Orthorhombic' changed to 'orthorhombic'
according to '/home/saulius/struct/CIF-dictionaries/cif_core.dic'
dictionary named 'cif_core.dic' version 2.4.1 from 2010-06-29.

Automatic conversion script
Id: cif_fix_enum 1527 2010-12-29 10:47:43Z saulius 

The following automatic conversions were performed:

'_symmetry_cell_setting' value 'Orthorhombic' changed to
'orthorhombic' according to
/home/saulius/struct/CIF-dictionaries/cif_core.dic dictionary named
'cif_core.dic' version 2.4.1 from 2010-06-29.

Automatic conversion script
Id: cif_fix_values 1715 2011-07-08 13:25:40Z adriana 
;
_cod_database_code 2210948
_cod_database_fobs_code 2210948

loop_
_symmetry_equiv_pos_as_xyz
'x, y, z'
'-x+1/2, -y, z+1/2'
'-x, y+1/2, -z+1/2'
'x+1/2, -y+1/2, -z'
'-x, -y, -z'
'x-1/2, y, -z-1/2'
'x, -y-1/2, z-1/2'
'-x-1/2, y-1/2, z'

loop_
_atom_site_type_symbol
_atom_site_label
_atom_site_fract_x
_atom_site_fract_y
_atom_site_fract_z
_atom_site_U_iso_or_equiv
_atom_site_adp_type
_atom_site_calc_flag
_atom_site_refinement_flags
_atom_site_occupancy
Co Co 0.27705(5) 0.21299(4) 0.70427(4) 0.0383(3) Uani d . 1
S S1 0.12621(14) 0.40480(12) 0.57623(11) 0.0757(7) Uani d . 1
S S2 0.35929(14) -0.01063(11) 0.81766(12) 0.0772(7) Uani d . 1
N N1 0.1990(4) 0.2989(3) 0.6608(3) 0.0541(16) Uani d . 1
N N2 0.3527(3) 0.1257(3) 0.7475(3) 0.0477(14) Uani d . 1
N N3 0.2073(3) 0.2207(3) 0.7966(3) 0.0432(13) Uani d . 1
N N4 0.1278(3) 0.2638(3) 0.8784(3) 0.0501(15) Uani d . 1
N N5 0.1928(3) 0.1293(3) 0.6706(3) 0.0428(13) Uani d . 1
N N6 0.1382(4) 0.0236(3) 0.6306(3) 0.0523(15) Uani d . 1
N N7 0.3455(3) 0.2003(3) 0.6119(3) 0.0413(13) Uani d . 1
N N8 0.3742(4) 0.2054(3) 0.5029(3) 0.0538(15) Uani d . 1
N N9 0.3601(3) 0.2992(3) 0.7380(3) 0.0397(13) Uani d . 1
N N10 0.4081(4) 0.4061(3) 0.7775(3) 0.0523(15) Uani d . 1
C C1 0.1679(4) 0.3423(4) 0.6257(3) 0.0455(17) Uani d . 1
C C2 0.3565(4) 0.0683(4) 0.7751(3) 0.0430(16) Uani d . 1
C C3 0.1629(4) 0.2768(4) 0.8187(3) 0.0456(17) Uani d . 1
H H3A 0.1563 0.3216 0.7950 0.055 Uiso calc R 1
C C4 0.1518(5) 0.1916(4) 0.8978(4) 0.059(2) Uani d . 1
H H4A 0.1375 0.1663 0.9373 0.070 Uiso calc R 1
C C5 0.2004(4) 0.1663(4) 0.8467(3) 0.0523(19) Uani d . 1
H H5A 0.2256 0.1193 0.8453 0.063 Uiso calc R 1
C C6 0.0783(5) 0.3155(4) 0.9194(4) 0.067(2) Uani d . 1
H H6A 0.0278 0.2902 0.9334 0.080 Uiso calc R 1
H H6B 0.0626 0.3583 0.8918 0.080 Uiso calc R 1
C C7 0.1228(7) 0.3430(5) 0.9806(5) 0.118(4) Uani d . 1
H H7A 0.0885 0.3786 1.0041 0.178 Uiso calc R 1
H H7B 0.1738 0.3668 0.9672 0.178 Uiso calc R 1
H H7C 0.1348 0.3013 1.0099 0.178 Uiso calc R 1
C C8 0.2081(4) 0.0611(4) 0.6461(3) 0.0490(18) Uani d . 1
H H8A 0.2613 0.0415 0.6403 0.059 Uiso calc R 1
C C9 0.0746(4) 0.0685(4) 0.6460(4) 0.056(2) Uani d . 1
H H9A 0.0184 0.0578 0.6412 0.067 Uiso calc R 1
C C10 0.1085(4) 0.1333(4) 0.6703(3) 0.0510(18) Uani d . 1
H H10A 0.0780 0.1748 0.6847 0.061 Uiso calc R 1
C C11 0.1343(6) -0.0532(4) 0.6009(5) 0.080(3) Uani d . 1
H H11A 0.1853 -0.0798 0.6117 0.096 Uiso calc R 1
H H11B 0.0886 -0.0805 0.6214 0.096 Uiso calc R 1
C C12 0.1234(9) -0.0524(5) 0.5288(5) 0.170(7) Uani d . 1
H H12A 0.1103 -0.1022 0.5134 0.255 Uiso calc R 1
H H12B 0.1737 -0.0355 0.5076 0.255 Uiso calc R 1
H H12C 0.0787 -0.0189 0.5173 0.255 Uiso calc R 1
C C13 0.3268(4) 0.2307(4) 0.5529(3) 0.0506(19) Uani d . 1
H H13A 0.2848 0.2661 0.5469 0.061 Uiso calc R 1
C C14 0.4281(5) 0.1563(4) 0.5311(4) 0.061(2) Uani d . 1
H H14A 0.4700 0.1298 0.5090 0.074 Uiso calc R 1
C C15 0.4093(5) 0.1532(4) 0.5976(4) 0.063(2) Uani d . 1
H H15A 0.4362 0.1231 0.6291 0.075 Uiso calc R 1
C C16 0.3671(6) 0.2276(5) 0.4307(4) 0.081(3) Uani d . 1
H H16A 0.3683 0.1827 0.4028 0.097 Uiso calc R 1
H H16B 0.3140 0.2521 0.4237 0.097 Uiso calc R 1
C C17 0.4336(7) 0.2784(5) 0.4088(4) 0.111(4) Uani d . 1
H H17A 0.4244 0.2929 0.3627 0.166 Uiso calc R 1
H H17B 0.4861 0.2531 0.4125 0.166 Uiso calc R 1
H H17C 0.4339 0.3223 0.4370 0.166 Uiso calc R 1
C C18 0.3402(4) 0.3679(4) 0.7597(3) 0.0515(18) Uani d . 1
H H18A 0.2864 0.3866 0.7621 0.062 Uiso calc R 1
C C19 0.4756(5) 0.3609(4) 0.7685(4) 0.061(2) Uani d . 1
H H19A 0.5308 0.3719 0.7782 0.073 Uiso calc R 1
C C20 0.4442(4) 0.2964(4) 0.7423(3) 0.0506(18) Uani d . 1
H H20A 0.4763 0.2555 0.7290 0.061 Uiso calc R 1
C C21 0.4093(6) 0.4836(4) 0.8068(4) 0.077(3) Uani d . 1
H H21A 0.4605 0.5084 0.7935 0.092 Uiso calc R 1
H H21B 0.3635 0.5123 0.7880 0.092 Uiso calc R 1
C C22 0.4029(6) 0.4843(4) 0.8811(4) 0.096(3) Uani d . 1
H H22A 0.4063 0.5352 0.8972 0.144 Uiso calc R 1
H H22B 0.4476 0.4554 0.9001 0.144 Uiso calc R 1
H H22C 0.3508 0.4628 0.8945 0.144 Uiso calc R 1

loop_
_atom_site_aniso_label
_atom_site_aniso_U_11
_atom_site_aniso_U_22
_atom_site_aniso_U_33
_atom_site_aniso_U_12
_atom_site_aniso_U_13
_atom_site_aniso_U_23
Co 0.0474(5) 0.0302(4) 0.0373(5) 0.0014(4) 0.0037(4) 0.0015(4)
S1 0.0902(16) 0.0679(14) 0.0691(14) 0.0140(13) -0.0206(13) 0.0183(11)
S2 0.0860(16) 0.0388(11) 0.1067(18) -0.0030(11) -0.0113(14) 0.0265(11)
N1 0.067(4) 0.049(4) 0.046(3) 0.003(3) 0.000(3) 0.009(3)
N2 0.056(4) 0.041(3) 0.046(3) 0.002(3) -0.001(3) 0.009(3)
N3 0.053(3) 0.030(3) 0.046(3) 0.005(3) 0.012(3) -0.003(3)
N4 0.064(4) 0.039(3) 0.048(3) 0.001(3) 0.013(3) -0.003(3)
N5 0.042(3) 0.044(3) 0.043(3) -0.008(3) -0.003(3) -0.007(3)
N6 0.056(4) 0.040(3) 0.061(4) -0.010(3) -0.008(3) -0.006(3)
N7 0.044(3) 0.039(3) 0.042(3) 0.007(3) 0.004(3) -0.002(3)
N8 0.069(4) 0.057(4) 0.036(3) -0.002(3) 0.003(3) -0.005(3)
N9 0.044(3) 0.032(3) 0.043(3) 0.001(3) 0.002(3) 0.003(3)
N10 0.069(4) 0.038(3) 0.051(4) -0.010(3) -0.006(3) 0.001(3)
C1 0.060(5) 0.041(4) 0.035(4) -0.007(4) 0.000(4) -0.003(3)
C2 0.048(4) 0.033(3) 0.048(4) 0.001(3) -0.008(3) -0.002(3)
C3 0.055(4) 0.037(4) 0.046(4) -0.009(3) 0.011(3) 0.002(3)
C4 0.090(6) 0.031(4) 0.055(5) 0.002(4) 0.025(4) 0.010(3)
C5 0.067(5) 0.029(4) 0.061(5) 0.004(3) 0.019(4) 0.003(3)
C6 0.082(6) 0.050(5) 0.067(5) 0.016(4) 0.031(5) -0.004(4)
C7 0.167(10) 0.097(8) 0.092(7) 0.017(7) 0.028(7) -0.050(6)
C8 0.052(5) 0.047(4) 0.048(4) 0.004(4) -0.003(4) 0.000(3)
C9 0.040(4) 0.064(5) 0.065(5) -0.008(4) -0.005(4) 0.011(4)
C10 0.047(4) 0.048(4) 0.058(5) 0.001(4) 0.000(4) -0.002(4)
C11 0.099(7) 0.038(4) 0.104(7) -0.005(5) -0.027(6) -0.002(5)
C12 0.348(19) 0.058(6) 0.105(8) 0.025(9) -0.115(11) -0.033(6)
C13 0.053(4) 0.054(5) 0.044(4) 0.007(4) 0.005(4) 0.000(4)
C14 0.066(5) 0.071(5) 0.047(5) 0.015(4) 0.009(4) -0.007(4)
C15 0.068(5) 0.058(5) 0.062(5) 0.017(4) 0.006(4) 0.006(4)
C16 0.107(7) 0.099(7) 0.037(4) -0.009(6) -0.004(5) -0.004(5)
C17 0.170(10) 0.110(8) 0.052(6) -0.036(8) 0.025(6) 0.007(6)
C18 0.049(4) 0.043(4) 0.062(5) 0.000(4) 0.000(4) 0.011(4)
C19 0.058(5) 0.053(5) 0.072(6) -0.014(4) -0.013(4) -0.003(4)
C20 0.047(4) 0.049(4) 0.056(4) 0.007(4) 0.002(4) -0.001(4)
C21 0.109(7) 0.035(4) 0.085(6) -0.005(5) -0.011(5) -0.011(4)
C22 0.165(10) 0.047(5) 0.077(6) 0.025(6) -0.033(7) -0.018(5)

loop_
_atom_type_symbol
_atom_type_description
_atom_type_scat_dispersion_real
_atom_type_scat_dispersion_imag
_atom_type_scat_source
C C 0.0033 0.0016 'International Tables Vol C Tables 4.2.6.8 and 6.1.1.4'
H H 0.0000 0.0000 'International Tables Vol C Tables 4.2.6.8 and 6.1.1.4'
N N 0.0061 0.0033 'International Tables Vol C Tables 4.2.6.8 and 6.1.1.4'
O O 0.0106 0.0060 'International Tables Vol C Tables 4.2.6.8 and 6.1.1.4'
S S 0.1246 0.1234 'International Tables Vol C Tables 4.2.6.8 and 6.1.1.4'
Co Co 0.3494 0.9721 'International Tables Vol C Tables 4.2.6.8 and 6.1.1.4'

loop_
_geom_angle_atom_site_label_1
_geom_angle_atom_site_label_2
_geom_angle_atom_site_label_3
_geom_angle
_geom_angle_publ_flag
N5 Co N9 178.8(2) yes
N5 Co N7 89.33(19) yes
N9 Co N7 91.10(19) yes
N5 Co N3 88.66(19) yes
N9 Co N3 90.94(19) yes
N7 Co N3 177.59(19) yes
N5 Co N2 88.9(2) yes
N9 Co N2 92.23(19) yes
N7 Co N2 88.4(2) yes
N3 Co N2 90.3(2) yes
N5 Co N1 89.9(2) yes
N9 Co N1 88.9(2) yes
N7 Co N1 92.0(2) yes
N3 Co N1 89.3(2) yes
N2 Co N1 178.8(2) yes
C1 N1 Co 165.4(6) ?
C2 N2 Co 148.5(5) ?
C3 N3 C5 104.5(5) ?
C3 N3 Co 128.4(4) ?
C5 N3 Co 127.1(4) ?
C3 N4 C4 106.6(6) ?
C3 N4 C6 128.0(6) ?
C4 N4 C6 125.3(6) ?
C8 N5 C10 103.4(6) ?
C8 N5 Co 129.4(5) ?
C10 N5 Co 127.2(5) ?
C9 N6 C8 107.1(6) ?
C9 N6 C11 127.5(6) ?
C8 N6 C11 125.4(7) ?
C13 N7 C15 103.9(6) ?
C13 N7 Co 126.3(4) ?
C15 N7 Co 129.2(5) ?
C13 N8 C14 106.4(6) ?
C13 N8 C16 125.5(7) ?
C14 N8 C16 128.1(6) ?
C18 N9 C20 104.6(6) ?
C18 N9 Co 127.3(5) ?
C20 N9 Co 128.1(4) ?
C18 N10 C19 108.5(6) ?
C18 N10 C21 125.6(7) ?
C19 N10 C21 125.7(6) ?
N1 C1 S1 178.5(7) yes
N2 C2 S2 176.8(6) yes
N3 C3 N4 113.5(6) ?
N3 C3 H3A 123.3 ?
N4 C3 H3A 123.3 ?
C5 C4 N4 105.1(6) ?
C5 C4 H4A 127.4 ?
N4 C4 H4A 127.4 ?
C4 C5 N3 110.3(6) ?
C4 C5 H5A 124.9 ?
N3 C5 H5A 124.9 ?
N4 C6 C7 113.3(7) ?
N4 C6 H6A 108.9 ?
C7 C6 H6A 108.9 ?
N4 C6 H6B 108.9 ?
C7 C6 H6B 108.9 ?
H6A C6 H6B 107.7 ?
C6 C7 H7A 109.5 ?
C6 C7 H7B 109.5 ?
H7A C7 H7B 109.5 ?
C6 C7 H7C 109.5 ?
H7A C7 H7C 109.5 ?
H7B C7 H7C 109.5 ?
N5 C8 N6 112.3(6) ?
N5 C8 H8A 123.9 ?
N6 C8 H8A 123.9 ?
N6 C9 C10 106.3(6) ?
N6 C9 H9A 126.9 ?
C10 C9 H9A 126.9 ?
N5 C10 C9 111.0(6) ?
N5 C10 H10A 124.5 ?
C9 C10 H10A 124.5 ?
C12 C11 N6 112.7(7) ?
C12 C11 H11A 109.0 ?
N6 C11 H11A 109.0 ?
C12 C11 H11B 109.0 ?
N6 C11 H11B 109.0 ?
H11A C11 H11B 107.8 ?
C11 C12 H12A 109.5 ?
C11 C12 H12B 109.5 ?
H12A C12 H12B 109.5 ?
C11 C12 H12C 109.5 ?
H12A C12 H12C 109.5 ?
H12B C12 H12C 109.5 ?
N7 C13 N8 112.8(6) ?
N7 C13 H13A 123.6 ?
N8 C13 H13A 123.6 ?
C15 C14 N8 106.4(7) ?
C15 C14 H14A 126.8 ?
N8 C14 H14A 126.8 ?
C14 C15 N7 110.5(7) ?
C14 C15 H15A 124.8 ?
N7 C15 H15A 124.8 ?
C17 C16 N8 113.0(7) ?
C17 C16 H16A 109.0 ?
N8 C16 H16A 109.0 ?
C17 C16 H16B 109.0 ?
N8 C16 H16B 109.0 ?
H16A C16 H16B 107.8 ?
C16 C17 H17A 109.5 ?
C16 C17 H17B 109.5 ?
H17A C17 H17B 109.5 ?
C16 C17 H17C 109.5 ?
H17A C17 H17C 109.5 ?
H17B C17 H17C 109.5 ?
N9 C18 N10 110.8(6) ?
N9 C18 H18A 124.6 ?
N10 C18 H18A 124.6 ?
C20 C19 N10 104.6(6) ?
C20 C19 H19A 127.7 ?
N10 C19 H19A 127.7 ?
C19 C20 N9 111.4(6) ?
C19 C20 H20A 124.3 ?
N9 C20 H20A 124.3 ?
C22 C21 N10 113.2(6) ?
C22 C21 H21A 108.9 ?
N10 C21 H21A 108.9 ?
C22 C21 H21B 108.9 ?
N10 C21 H21B 108.9 ?
H21A C21 H21B 107.8 ?
C21 C22 H22A 109.5 ?
C21 C22 H22B 109.5 ?
H22A C22 H22B 109.5 ?
C21 C22 H22C 109.5 ?
H22A C22 H22C 109.5 ?
H22B C22 H22C 109.5 ?

loop_
_geom_bond_atom_site_label_1
_geom_bond_atom_site_label_2
_geom_bond_distance
_geom_bond_publ_flag
Co N5 2.119(5) yes
Co N9 2.140(5) yes
Co N7 2.143(5) yes
Co N3 2.147(5) yes
Co N2 2.148(5) yes
Co N1 2.156(6) yes
S1 C1 1.625(7) yes
S2 C2 1.636(7) yes
N1 C1 1.152(7) yes
N2 C2 1.159(7) yes
N3 C3 1.302(7) ?
N3 C5 1.387(7) ?
N4 C3 1.328(8) ?
N4 C4 1.393(8) ?
N4 C6 1.460(8) ?
N5 C8 1.329(8) ?
N5 C10 1.358(8) ?
N6 C9 1.333(8) ?
N6 C8 1.344(8) ?
N6 C11 1.486(8) ?
N7 C13 1.319(8) ?
N7 C15 1.355(8) ?
N8 C13 1.327(8) ?
N8 C14 1.351(8) ?
N8 C16 1.485(8) ?
N9 C18 1.332(7) ?
N9 C20 1.357(7) ?
N10 C18 1.334(8) ?
N10 C19 1.362(8) ?
N10 C21 1.494(8) ?
C3 H3A 0.9300 ?
C4 C5 1.354(8) ?
C4 H4A 0.9300 ?
C5 H5A 0.9300 ?
C6 C7 1.487(11) ?
C6 H6A 0.9700 ?
C6 H6B 0.9700 ?
C7 H7A 0.9600 ?
C7 H7B 0.9600 ?
C7 H7C 0.9600 ?
C8 H8A 0.9300 ?
C9 C10 1.362(9) ?
C9 H9A 0.9300 ?
C10 H10A 0.9300 ?
C11 C12 1.435(11) ?
C11 H11A 0.9700 ?
C11 H11B 0.9700 ?
C12 H12A 0.9600 ?
C12 H12B 0.9600 ?
C12 H12C 0.9600 ?
C13 H13A 0.9300 ?
C14 C15 1.349(9) ?
C14 H14A 0.9300 ?
C15 H15A 0.9300 ?
C16 C17 1.465(11) ?
C16 H16A 0.9700 ?
C16 H16B 0.9700 ?
C17 H17A 0.9600 ?
C17 H17B 0.9600 ?
C17 H17C 0.9600 ?
C18 H18A 0.9300 ?
C19 C20 1.355(9) ?
C19 H19A 0.9300 ?
C20 H20A 0.9300 ?
C21 C22 1.472(10) ?
C21 H21A 0.9700 ?
C21 H21B 0.9700 ?
C22 H22A 0.9600 ?
C22 H22B 0.9600 ?
C22 H22C 0.9600 ?

loop_
_geom_torsion_atom_site_label_1
_geom_torsion_atom_site_label_2
_geom_torsion_atom_site_label_3
_geom_torsion_atom_site_label_4
_geom_torsion
N5 Co N1 C1 -91(2)
N9 Co N1 C1 90(2)
N7 Co N1 C1 -1(2)
N3 Co N1 C1 -179(2)
N5 Co N2 C2 -36.5(10)
N9 Co N2 C2 143.1(10)
N7 Co N2 C2 -125.8(10)
N3 Co N2 C2 52.2(10)
N5 Co N3 C3 -112.9(6)
N9 Co N3 C3 66.0(6)
N2 Co N3 C3 158.2(6)
N1 Co N3 C3 -22.9(6)
N5 Co N3 C5 67.8(5)
N9 Co N3 C5 -113.4(5)
N2 Co N3 C5 -21.2(5)
N1 Co N3 C5 157.7(5)
N7 Co N5 C8 50.2(6)
N3 Co N5 C8 -128.5(6)
N2 Co N5 C8 -38.2(6)
N1 Co N5 C8 142.2(6)
N7 Co N5 C10 -130.9(6)
N3 Co N5 C10 50.4(6)
N2 Co N5 C10 140.7(6)
N1 Co N5 C10 -38.9(6)
N5 Co N7 C13 80.8(6)
N9 Co N7 C13 -98.1(6)
N2 Co N7 C13 169.7(6)
N1 Co N7 C13 -9.1(6)
N5 Co N7 C15 -89.6(6)
N9 Co N7 C15 91.6(6)
N2 Co N7 C15 -0.6(6)
N1 Co N7 C15 -179.5(6)
N7 Co N9 C18 127.3(5)
N3 Co N9 C18 -54.0(5)
N2 Co N9 C18 -144.3(5)
N1 Co N9 C18 35.3(5)
N7 Co N9 C20 -52.9(5)
N3 Co N9 C20 125.8(5)
N2 Co N9 C20 35.5(6)
N1 Co N9 C20 -144.9(6)
C5 N3 C3 N4 0.0(7)
Co N3 C3 N4 -179.5(4)
C4 N4 C3 N3 0.2(8)
C6 N4 C3 N3 176.1(7)
C3 N4 C4 C5 -0.2(8)
C6 N4 C4 C5 -176.3(7)
N4 C4 C5 N3 0.2(8)
C3 N3 C5 C4 -0.1(8)
Co N3 C5 C4 179.4(5)
C3 N4 C6 C7 -107.4(9)
C4 N4 C6 C7 67.9(10)
C10 N5 C8 N6 0.3(7)
Co N5 C8 N6 179.4(4)
C9 N6 C8 N5 -0.6(8)
C11 N6 C8 N5 178.7(6)
C8 N6 C9 C10 0.5(8)
C11 N6 C9 C10 -178.7(7)
C8 N5 C10 C9 0.0(8)
Co N5 C10 C9 -179.1(4)
N6 C9 C10 N5 -0.4(8)
C9 N6 C11 C12 81.5(11)
C8 N6 C11 C12 -97.7(10)
C15 N7 C13 N8 0.4(8)
Co N7 C13 N8 -171.9(4)
C14 N8 C13 N7 -0.9(8)
C16 N8 C13 N7 178.6(6)
C13 N8 C14 C15 1.1(8)
C16 N8 C14 C15 -178.4(7)
N8 C14 C15 N7 -1.0(9)
C13 N7 C15 C14 0.4(8)
Co N7 C15 C14 172.4(5)
C13 N8 C16 C17 105.9(9)
C14 N8 C16 C17 -74.7(10)
C20 N9 C18 N10 -0.7(7)
Co N9 C18 N10 179.2(4)
C19 N10 C18 N9 -1.2(8)
C21 N10 C18 N9 -177.2(6)
C18 N10 C19 C20 2.4(8)
C21 N10 C19 C20 178.5(6)
N10 C19 C20 N9 -2.9(8)
C18 N9 C20 C19 2.3(8)
Co N9 C20 C19 -177.6(5)
C18 N10 C21 C22 88.5(9)
C19 N10 C21 C22 -86.9(10)
